data_1530642
loop_
_publ_author_name
'Restori, R.'
'Tun, Z.'
'McIntyre, G.J.'
'Nelmes, R.J.'

_publ_section_title
;
 On the pressure dependence of the crystal structure of Pb H P O4
;
_journal_name_full 'Journal of Physics C'
_journal_page_first 591
_journal_page_last 597
_journal_volume 20
_journal_year 1987
_chemical_formula_sum 'H O4 P Pb'
_chemical_name_systematic 'Pb (H P O4)'
_space_group_IT_number 13
_symmetry_space_group_name_Hall '-P 2yc'
_symmetry_space_group_name_H-M 'P 1 2/c 1'
_cell_angle_alpha 90
_cell_angle_beta 96.65
_cell_angle_gamma 90
_cell_formula_units_Z 2
_cell_length_a 4.637
_cell_length_b 6.537
_cell_length_c 5.731
_cell_volume 172.550
_citation_journal_id_ASTM JPSOAW
_cod_data_source_file Restori_JPSOAW_1987_1508.cif
_cod_data_source_block H1O4P1Pb1
_cod_original_cell_volume 172.5497
_cod_original_formula_sum 'H1 O4 P1 Pb1'
_cod_database_code 1530642

loop_
_symmetry_equiv_pos_as_xyz
x,y,z
-x,y,-z+1/2
-x,-y,-z
x,-y,z-1/2

loop_
_atom_site_label
_atom_site_type_symbol
_atom_site_fract_x
_atom_site_fract_y
_atom_site_fract_z
_atom_site_occupancy
_atom_site_U_iso_or_equiv
O1 O-2 0.3714 0.6558 0.4326 1 0.0
Pb1 Pb+2 0 0.2078 0.25 1 0.0
P1 P+5 0.5 0.7934 0.25 1 0.0
O2 O-2 0.2565 0.9242 0.1245 1 0.0
H1 H+1 0.4837 0.4829 0.4852 0.5 0.0
